data_7712182
loop_
_publ_author_name
'Pokidova, Olesya V.'
'Novikova, Veronika O.'
'Emel'yanova, Nina S.'
'Kormukhina, Alexandra Yu'
'Kulikov, Alexander V.'
'Utenyshev, Andrey N.'
'Lazarenko, Vladimir A.'
'Ovanesyan, Nikolai S.'
'Starostina, Arina A.'
'Sanina, Natalya A.'

_publ_section_title
;
 A nitrosyl iron complex with 3.4-dichlorothiophenolyl ligands: synthesis,
 structures and its reactions with targets - carriers of nitrogen oxide
 (NO) <i>in vivo</i>.
;
_journal_issue 9
_journal_name_full 'Dalton transactions (Cambridge, England : 2003)'
_journal_page_first 2641
_journal_page_last 2662
_journal_paper_doi 10.1039/d2dt04047f
_journal_volume 52
_journal_year 2023
_chemical_formula_sum 'C12 H6 Cl4 Fe2 N4 O4 S2'
_chemical_formula_weight 587.83
_space_group_crystal_system monoclinic
_space_group_IT_number 15
_space_group_name_Hall '-C 2yc'
_space_group_name_H-M_alt 'C 1 2/c 1'
_atom_sites_solution_hydrogens geom
_audit_creation_method SHELXL-2018/3
_audit_update_record
;
2023-01-18 deposited with the CCDC.	2023-01-24 downloaded from the CCDC.
;
_cell_angle_alpha 90
_cell_angle_beta 122.66(3)
_cell_angle_gamma 90
_cell_formula_units_Z 4
_cell_length_a 21.358(4)
_cell_length_b 6.4160(13)
_cell_length_c 17.041(3)
_cell_measurement_reflns_used 501
_cell_measurement_temperature 293(2)
_cell_measurement_theta_max 30.0
_cell_measurement_theta_min 2.1
_cell_volume 1966.0(9)
_computing_data_collection mardtb
_computing_molecular_graphics shelxt
_computing_structure_refinement 'SHELXL-2018/3 (Sheldrick, 2018)'
_computing_structure_solution shelxt
_diffrn_ambient_temperature 293(2)
_diffrn_measured_fraction_theta_full 0.996
_diffrn_measured_fraction_theta_max 0.997
_diffrn_measurement_device_type 'Rayonix SX165 CCD'
_diffrn_radiation_type synchrotron
_diffrn_radiation_wavelength 0.745
_diffrn_reflns_av_R_equivalents 0.0362
_diffrn_reflns_av_unetI/netI 0.0242
_diffrn_reflns_Laue_measured_fraction_full 0.996
_diffrn_reflns_Laue_measured_fraction_max 0.997
_diffrn_reflns_limit_h_max 29
_diffrn_reflns_limit_h_min -29
_diffrn_reflns_limit_k_max 8
_diffrn_reflns_limit_k_min -8
_diffrn_reflns_limit_l_max 23
_diffrn_reflns_limit_l_min -23
_diffrn_reflns_number 16024
_diffrn_reflns_point_group_measured_fraction_full 0.996
_diffrn_reflns_point_group_measured_fraction_max 0.997
_diffrn_reflns_theta_full 26.551
_diffrn_reflns_theta_max 31.058
_diffrn_reflns_theta_min 2.621
_exptl_absorpt_coefficient_mu 2.560
_exptl_absorpt_correction_T_max 1.000
_exptl_absorpt_correction_T_min 0.891
_exptl_absorpt_correction_type empirical
_exptl_crystal_colour brown
_exptl_crystal_density_diffrn 1.986
_exptl_crystal_description prism
_exptl_crystal_F_000 1160
_exptl_crystal_size_max 0.05
_exptl_crystal_size_mid 0.03
_exptl_crystal_size_min 0.02
_refine_diff_density_max 0.870
_refine_diff_density_min -0.748
_refine_diff_density_rms 0.142
_refine_ls_extinction_method none
_refine_ls_goodness_of_fit_ref 1.215
_refine_ls_hydrogen_treatment constr
_refine_ls_matrix_type full
_refine_ls_number_parameters 127
_refine_ls_number_reflns 2732
_refine_ls_number_restraints 0
_refine_ls_restrained_S_all 1.215
_refine_ls_R_factor_all 0.0498
_refine_ls_R_factor_gt 0.0443
_refine_ls_shift/su_max 0.002
_refine_ls_shift/su_mean 0.000
_refine_ls_structure_factor_coef Fsqd
_refine_ls_weighting_details 'w=1/[\s^2^(Fo^2^)+(0.0568P)^2^+14.5066P] where P=(Fo^2^+2Fc^2^)/3'
_refine_ls_weighting_scheme calc
_refine_ls_wR_factor_gt 0.1357
_refine_ls_wR_factor_ref 0.1387
_reflns_Friedel_coverage 0.000
_reflns_number_gt 2418
_reflns_number_total 2732
_reflns_threshold_expression 'I > 2\s(I)'
_cod_data_source_file d2dt04047f2.cif
_cod_data_source_block as40
_cod_depositor_comments 'Adding full bibliography for 7712182.cif.'
_cod_original_sg_symbol_H-M 'C 2/c'
_cod_database_code 7712182
_shelx_shelxl_version_number 2018/3
_shelx_space_group_comment
;
The symmetry employed for this shelxl refinement is uniquely defined
by the following loop, which should always be used as a source of
symmetry information in preference to the above space-group names.
They are only intended as comments.
;
_shelx_estimated_absorpt_t_min 0.883
_shelx_estimated_absorpt_t_max 0.951

loop_
_space_group_symop_operation_xyz
'x, y, z'
'-x, y, -z+1/2'
'x+1/2, y+1/2, z'
'-x+1/2, y+1/2, -z+1/2'
'-x, -y, -z'
'x, -y, z-1/2'
'-x+1/2, -y+1/2, -z'
'x+1/2, -y+1/2, z-1/2'

loop_
_atom_site_label
_atom_site_type_symbol
_atom_site_fract_x
_atom_site_fract_y
_atom_site_fract_z
_atom_site_U_iso_or_equiv
_atom_site_adp_type
_atom_site_occupancy
_atom_site_site_symmetry_order
_atom_site_calc_flag
_atom_site_refinement_flags_posn
_atom_site_refinement_flags_adp
_atom_site_refinement_flags_occupancy
_atom_site_disorder_assembly
_atom_site_disorder_group
Fe Fe 0.53235(3) 0.90444(8) 0.46050(4) 0.01866(15) Uani 1 1 d . . . . .
Cl1 Cl 0.59557(5) 0.35971(15) 0.78135(7) 0.0260(2) Uani 1 1 d . . . . .
S S 0.59124(5) 1.07104(14) 0.59904(6) 0.01965(19) Uani 1 1 d . . . . .
Cl2 Cl 0.75432(5) 0.48612(17) 0.95064(7) 0.0292(2) Uani 1 1 d . . . . .
O1 O 0.57865(18) 0.4841(5) 0.4807(2) 0.0321(7) Uani 1 1 d . . . . .
N1 N 0.55644(18) 0.6509(5) 0.4777(2) 0.0230(6) Uani 1 1 d . . . . .
O2 O 0.5701(2) 1.1021(5) 0.3434(2) 0.0345(7) Uani 1 1 d . . . . .
N2 N 0.55229(18) 1.0370(5) 0.3921(2) 0.0228(6) Uani 1 1 d . . . . .
C4 C 0.7084(2) 0.6417(6) 0.8524(3) 0.0220(7) Uani 1 1 d . . . . .
C3 C 0.6389(2) 0.5821(6) 0.7763(3) 0.0201(6) Uani 1 1 d . . . . .
C2 C 0.6018(2) 0.7059(6) 0.6965(2) 0.0204(7) Uani 1 1 d . . . . .
H2 H 0.556001 0.664831 0.645404 0.024 Uiso 1 1 calc R U . . .
C1 C 0.6345(2) 0.8917(6) 0.6945(2) 0.0198(6) Uani 1 1 d . . . . .
C5 C 0.7408(2) 0.8255(6) 0.8498(3) 0.0234(7) Uani 1 1 d . . . . .
H5 H 0.787182 0.864676 0.900362 0.028 Uiso 1 1 calc R U . . .
C6 C 0.7037(2) 0.9519(6) 0.7710(3) 0.0213(7) Uani 1 1 d . . . . .
H6 H 0.725021 1.076822 0.769230 0.026 Uiso 1 1 calc R U . . .

loop_
_atom_site_aniso_label
_atom_site_aniso_U_11
_atom_site_aniso_U_22
_atom_site_aniso_U_33
_atom_site_aniso_U_23
_atom_site_aniso_U_13
_atom_site_aniso_U_12
Fe 0.0188(3) 0.0185(3) 0.0171(3) 0.00123(17) 0.0087(2) 0.00104(18)
Cl1 0.0308(5) 0.0212(4) 0.0251(4) 0.0013(3) 0.0144(4) -0.0021(3)
S 0.0189(4) 0.0193(4) 0.0174(4) 0.0013(3) 0.0076(3) -0.0001(3)
Cl2 0.0256(4) 0.0331(5) 0.0217(4) 0.0087(4) 0.0082(3) 0.0043(4)
O1 0.0324(16) 0.0215(14) 0.0341(16) 0.0037(12) 0.0124(13) 0.0055(12)
N1 0.0207(14) 0.0236(15) 0.0217(14) -0.0012(12) 0.0095(12) -0.0018(12)
O2 0.0416(18) 0.0391(18) 0.0325(16) 0.0083(13) 0.0263(15) -0.0004(14)
N2 0.0206(14) 0.0223(15) 0.0228(15) 0.0016(12) 0.0099(12) 0.0027(12)
C4 0.0201(16) 0.0252(17) 0.0181(15) 0.0017(13) 0.0087(13) 0.0038(13)
C3 0.0228(16) 0.0179(15) 0.0202(16) 0.0007(12) 0.0120(14) 0.0027(12)
C2 0.0193(15) 0.0225(16) 0.0165(15) 0.0008(13) 0.0079(13) 0.0011(13)
C1 0.0200(15) 0.0197(16) 0.0180(15) 0.0008(12) 0.0090(13) 0.0025(12)
C5 0.0178(15) 0.0279(18) 0.0206(16) -0.0003(14) 0.0077(13) 0.0013(13)
C6 0.0195(15) 0.0226(16) 0.0194(16) -0.0005(13) 0.0089(13) -0.0003(13)

loop_
_atom_type_symbol
_atom_type_description
_atom_type_scat_dispersion_real
_atom_type_scat_dispersion_imag
_atom_type_scat_source
C C 0.0040 0.0018 'International Tables Vol C Tables 4.2.6.8 and 6.1.1.4'
H H 0.0000 0.0000 'International Tables Vol C Tables 4.2.6.8 and 6.1.1.4'
N N 0.0074 0.0036 'International Tables Vol C Tables 4.2.6.8 and 6.1.1.4'
O O 0.0129 0.0068 'International Tables Vol C Tables 4.2.6.8 and 6.1.1.4'
S S 0.1338 0.1366 'International Tables Vol C Tables 4.2.6.8 and 6.1.1.4'
Cl Cl 0.1597 0.1758 'International Tables Vol C Tables 4.2.6.8 and 6.1.1.4'
Fe Fe 0.3647 0.9262 'International Tables Vol C Tables 4.2.6.8 and 6.1.1.4'

loop_
_geom_angle_atom_site_label_1
_geom_angle_atom_site_label_2
_geom_angle_atom_site_label_3
_geom_angle
_geom_angle_site_symmetry_1
_geom_angle_site_symmetry_3
_geom_angle_publ_flag
N2 Fe N1 116.33(16) . . ?
N2 Fe S 106.26(12) . . ?
N1 Fe S 109.29(12) . . ?
N2 Fe S 109.02(12) . 5_676 ?
N1 Fe S 108.54(11) . 5_676 ?
S Fe S 107.01(4) . 5_676 ?
N2 Fe Fe 120.62(12) . 5_676 ?
N1 Fe Fe 123.03(12) . 5_676 ?
S Fe Fe 53.65(3) . 5_676 ?
S Fe Fe 53.36(3) 5_676 5_676 ?
C1 S Fe 111.67(13) . . ?
C1 S Fe 110.90(13) . 5_676 ?
Fe S Fe 72.98(5) . 5_676 ?
O1 N1 Fe 168.0(3) . . ?
O2 N2 Fe 170.1(3) . . ?
C5 C4 C3 120.3(3) . . ?
C5 C4 Cl2 119.5(3) . . ?
C3 C4 Cl2 120.2(3) . . ?
C2 C3 C4 120.6(3) . . ?
C2 C3 Cl1 118.7(3) . . ?
C4 C3 Cl1 120.6(3) . . ?
C1 C2 C3 118.9(3) . . ?
C2 C1 C6 120.4(3) . . ?
C2 C1 S 123.6(3) . . ?
C6 C1 S 115.9(3) . . ?
C4 C5 C6 119.6(3) . . ?
C5 C6 C1 120.2(4) . . ?

loop_
_geom_bond_atom_site_label_1
_geom_bond_atom_site_label_2
_geom_bond_distance
_geom_bond_site_symmetry_2
_geom_bond_publ_flag
Fe N2 1.673(3) . ?
Fe N1 1.684(4) . ?
Fe S 2.2567(12) . ?
Fe S 2.2652(12) 5_676 ?
Fe Fe 2.6893(11) 5_676 ?
Cl1 C3 1.728(4) . ?
S C1 1.789(4) . ?
Cl2 C4 1.729(4) . ?
O1 N1 1.160(5) . ?
O2 N2 1.162(4) . ?
C4 C5 1.380(6) . ?
C4 C3 1.397(5) . ?
C3 C2 1.395(5) . ?
C2 C1 1.391(5) . ?
C1 C6 1.398(5) . ?
C5 C6 1.394(5) . ?
